data_4072166
loop_
_publ_author_name
'Wolf, Joffrey'
'Poli, Rinaldo'
'Xie, Jian-Hua'
'Nichols, Jason'
'Xi, Bin'
'Zavalij, Peter'
'Doyle, Michael P.'

_publ_section_title
;
 Removal of Metal&#x2212;Metal Bonding in a Dimetallic Paddlewheel
 Complex: Molecular and Electronic Structure of Bis(phenyl) Dirhodium(III)
 Carboxamidate Compounds
;
_journal_issue 22
_journal_name_full Organometallics
_journal_page_first 5836
_journal_paper_doi 10.1021/om800631b
_journal_volume 27
_journal_year 2008
_chemical_formula_moiety 'C28 H34 N4 O4 Rh2'
_chemical_formula_sum 'C28 H34 N4 O4 Rh2'
_chemical_formula_weight 696.41
_chemical_name_systematic
; 
Bis-\s-(phenyl)tetrakis-\m-(pyrrolidinato)-dirhodium(III) 
;
_space_group_IT_number 2
_symmetry_cell_setting triclinic
_symmetry_space_group_name_Hall '-P 1'
_symmetry_space_group_name_H-M 'P -1'
_atom_sites_solution_hydrogens geom
_atom_sites_solution_primary direct
_atom_sites_solution_secondary difmap
_audit_creation_method 'SHELXL-97 & ZCIF'
_cell_angle_alpha 78.139(3)
_cell_angle_beta 81.744(2)
_cell_angle_gamma 79.456(3)
_cell_formula_units_Z 2
_cell_length_a 8.2971(13)
_cell_length_b 11.5643(18)
_cell_length_c 14.670(2)
_cell_measurement_reflns_used 3360
_cell_measurement_temperature 223(2)
_cell_measurement_theta_max 25.0
_cell_measurement_theta_min 2.5
_cell_volume 1346.0(3)
_computing_cell_refinement 'SAINT (Bruker, 1999)'
_computing_data_collection 'SMART (Bruker, 1999)'
_computing_data_reduction SAINT
_computing_molecular_graphics 'XSHEL (Bruker, 1999)'
_computing_publication_material SHELXL-97
_computing_structure_refinement 'SHELXL-97 (Sheldrick, 1997)'
_computing_structure_solution 'SHELXS-97 (Sheldrick, 1990)'
_diffrn_ambient_temperature 223(2)
_diffrn_detector 'CCD area detector'
_diffrn_detector_area_resol_mean 8.33
_diffrn_detector_type 'Bruker Smart1000'
_diffrn_measured_fraction_theta_full 0.970
_diffrn_measured_fraction_theta_max 0.970
_diffrn_measurement_details 606,606,436
_diffrn_measurement_device_type 'three-circle diffractometer'
_diffrn_measurement_method '\w and \f scans'
_diffrn_measurement_specimen_support 'glass capillary'
_diffrn_orient_matrix_type standard
_diffrn_orient_matrix_UB_11 0.0272555
_diffrn_orient_matrix_UB_12 0.0809990
_diffrn_orient_matrix_UB_13 -0.0009482
_diffrn_orient_matrix_UB_21 0.0170537
_diffrn_orient_matrix_UB_22 0.0142682
_diffrn_orient_matrix_UB_23 -0.0700363
_diffrn_orient_matrix_UB_31 -0.1190813
_diffrn_orient_matrix_UB_32 0.0352716
_diffrn_orient_matrix_UB_33 -0.0022510
_diffrn_radiation_monochromator graphite
_diffrn_radiation_source 'fine-focus sealed tube'
_diffrn_radiation_type MoK\a
_diffrn_radiation_wavelength 0.71073
_diffrn_reflns_av_R_equivalents 0.0727
_diffrn_reflns_av_sigmaI/netI 0.0707
_diffrn_reflns_limit_h_max 9
_diffrn_reflns_limit_h_min -9
_diffrn_reflns_limit_k_max 13
_diffrn_reflns_limit_k_min -13
_diffrn_reflns_limit_l_max 17
_diffrn_reflns_limit_l_min -16
_diffrn_reflns_number 6374
_diffrn_reflns_theta_full 25.00
_diffrn_reflns_theta_max 25.00
_diffrn_reflns_theta_min 2.51
_diffrn_source_current 30
_diffrn_source_voltage 50
_diffrn_standards_decay_% 0.00
_exptl_absorpt_coefficient_mu 1.268
_exptl_absorpt_correction_T_max 0.969
_exptl_absorpt_correction_T_min 0.680
_exptl_absorpt_correction_type multi-scan
_exptl_absorpt_process_details 'XPREP (Sheldrick, 1997)'
_exptl_crystal_colour yellow
_exptl_crystal_density_diffrn 1.718
_exptl_crystal_density_method not-measure
_exptl_crystal_description prism
_exptl_crystal_F_000 704
_exptl_crystal_id 'Doyle/Wolf WJ463 xtal #2'
_exptl_crystal_size_max 0.385
_exptl_crystal_size_mid 0.08
_exptl_crystal_size_min 0.025
_refine_diff_density_max 1.056
_refine_diff_density_min -0.596
_refine_diff_density_rms 0.124
_refine_ls_extinction_method none
_refine_ls_goodness_of_fit_ref 1.000
_refine_ls_hydrogen_treatment constr
_refine_ls_matrix_type full
_refine_ls_number_parameters 343
_refine_ls_number_reflns 4612
_refine_ls_number_restraints 216
_refine_ls_restrained_S_all 0.999
_refine_ls_R_factor_all 0.0746
_refine_ls_R_factor_gt 0.0569
_refine_ls_shift/su_max 0.001
_refine_ls_shift/su_mean 0.000
_refine_ls_structure_factor_coef Fsqd
_refine_ls_weighting_details 'w=1/[\s^2^(Fo^2^)+(0.03P)^2^+8.88P], P=(max(Fo^2^,0)+2Fc^2^)/3'
_refine_ls_weighting_scheme calc
_refine_ls_wR_factor_gt 0.1244
_refine_ls_wR_factor_ref 0.1297
_reflns_number_gt 3618
_reflns_number_total 4612
_reflns_threshold_expression >2sigma(I)
_cod_data_source_file om800631b_si_002.cif
_cod_data_source_block 3a
_cod_depositor_comments
;
The following automatic conversions were performed:

'_symmetry_cell_setting' value 'Triclinic' changed to 'triclinic'
according to /home/saulius/struct/CIF-dictionaries/cif_core.dic
dictionary named 'cif_core.dic' version 2.4.1 from 2010-06-29.

Automatic conversion script
Id: cif_fix_values 1715 2011-07-08 13:25:40Z adriana 
;
_cod_original_cell_volume 1346.1(4)
_cod_original_sg_symbol_H-M P-1
_cod_database_code 4072166
_diffrn_measurement_total_frames-ccd 1648
_diffrn_measurement_frame_width-ccd 0.3
_diffrn_detector_distance-ccd 4.940
_diffrn_measurement_frame_time-ccd 53
_diffrn_measurement_total_time-ccd 27.4
_diffrn_measurement_frame_size-ccd 512

loop_
_symmetry_equiv_pos_as_xyz
'x, y, z'
'-x, -y, -z'

loop_
_atom_site_label
_atom_site_type_symbol
_atom_site_fract_x
_atom_site_fract_y
_atom_site_fract_z
_atom_site_U_iso_or_equiv
_atom_site_adp_type
_atom_site_occupancy
_atom_site_symmetry_multiplicity
_atom_site_calc_flag
_atom_site_refinement_flags
Rh1 Rh 0.09091(7) 0.07613(5) 0.50651(4) 0.03856(18) Uani 1 1 d .
O11 O 0.2766(6) -0.0128(4) 0.4235(3) 0.0419(12) Uani 1 1 d U
N11 N 0.1018(7) -0.1437(6) 0.4087(4) 0.0399(15) Uani 1 1 d U
C11 C 0.2388(9) -0.0947(7) 0.3881(5) 0.0375(17) Uani 1 1 d U
C12 C 0.3531(10) -0.1479(7) 0.3113(5) 0.048(2) Uani 1 1 d U
H121 H 0.4650 -0.1749 0.3294 0.058 Uiso 1 1 calc R
H122 H 0.3576 -0.0898 0.2524 0.058 Uiso 1 1 calc R
C13 C 0.2731(10) -0.2536(8) 0.3022(6) 0.050(2) Uani 1 1 d U
H131 H 0.3247 -0.3284 0.3389 0.060 Uiso 1 1 calc R
H132 H 0.2813 -0.2624 0.2366 0.060 Uiso 1 1 calc R
C14 C 0.0932(10) -0.2196(7) 0.3415(6) 0.048(2) Uani 1 1 d U
H141 H 0.0266 -0.1756 0.2916 0.057 Uiso 1 1 calc R
H142 H 0.0454 -0.2910 0.3726 0.057 Uiso 1 1 calc R
N12 N -0.1793(7) 0.0193(5) 0.3776(4) 0.0389(15) Uani 1 1 d U
O12 O -0.0215(6) 0.1624(5) 0.3844(4) 0.0473(14) Uani 1 1 d U
C15 C -0.1273(9) 0.1223(7) 0.3450(5) 0.0426(18) Uani 1 1 d U
C16 C -0.1902(11) 0.1831(8) 0.2556(6) 0.055(2) Uani 1 1 d U
H161 H -0.1030 0.2161 0.2110 0.066 Uiso 1 1 calc R
H162 H -0.2819 0.2476 0.2651 0.066 Uiso 1 1 calc R
C17 C -0.2475(11) 0.0835(8) 0.2218(6) 0.058(2) Uani 1 1 d U
H171 H -0.1596 0.0437 0.1814 0.069 Uiso 1 1 calc R
H172 H -0.3444 0.1139 0.1876 0.069 Uiso 1 1 calc R
C18 C -0.2908(10) -0.0021(8) 0.3145(5) 0.0477(19) Uani 1 1 d U
H181 H -0.4067 0.0178 0.3389 0.057 Uiso 1 1 calc R
H182 H -0.2689 -0.0856 0.3059 0.057 Uiso 1 1 calc R
C21 C 0.2094(9) 0.2156(6) 0.4802(5) 0.0395(18) Uani 1 1 d U
C22 C 0.3811(9) 0.1937(7) 0.4846(5) 0.0416(18) Uani 1 1 d U
H22 H 0.4371 0.1150 0.4988 0.050 Uiso 1 1 calc R
C23 C 0.4670(10) 0.2907(8) 0.4676(5) 0.049(2) Uani 1 1 d U
H23 H 0.5813 0.2768 0.4714 0.059 Uiso 1 1 calc R
C24 C 0.3866(11) 0.4058(8) 0.4455(5) 0.053(2) Uani 1 1 d U
H24 H 0.4456 0.4703 0.4339 0.063 Uiso 1 1 calc R
C25 C 0.2160(11) 0.4265(8) 0.4404(6) 0.052(2) Uani 1 1 d U
H25 H 0.1604 0.5054 0.4261 0.062 Uiso 1 1 calc R
C26 C 0.1282(10) 0.3307(7) 0.4564(5) 0.047(2) Uani 1 1 d U
H26 H 0.0144 0.3448 0.4509 0.056 Uiso 1 1 calc R
Rh2 Rh 0.07885(7) 0.56995(6) 1.02788(4) 0.04201(19) Uani 1 1 d .
N31 N -0.2032(7) 0.5696(6) 0.8933(4) 0.0420(15) Uani 1 1 d U
O31 O -0.0711(7) 0.7019(5) 0.9434(4) 0.0507(14) Uani 1 1 d U
C31 C -0.1736(9) 0.6760(8) 0.8937(5) 0.0454(19) Uani 1 1 d U
C32 C -0.2628(11) 0.7738(9) 0.8228(6) 0.064(3) Uani 1 1 d U
H321 H -0.3324 0.8363 0.8532 0.077 Uiso 1 1 calc R
H322 H -0.1849 0.8102 0.7734 0.077 Uiso 1 1 calc R
C33 C -0.3643(16) 0.7029(11) 0.7853(8) 0.093(4) Uani 1 1 d U
H331 H -0.4815 0.7256 0.8059 0.111 Uiso 1 1 calc R
H332 H -0.3490 0.7194 0.7166 0.111 Uiso 1 1 calc R
C34 C -0.3118(13) 0.5751(10) 0.8202(6) 0.071(3) Uani 1 1 d U
H341 H -0.2517 0.5358 0.7694 0.085 Uiso 1 1 calc R
H342 H -0.4075 0.5357 0.8468 0.085 Uiso 1 1 calc R
N32 N 0.0949(8) 0.4189(6) 0.8621(4) 0.0438(16) Uani 1 1 d U
O32 O 0.2479(6) 0.5400(5) 0.9113(3) 0.0459(13) Uani 1 1 d U
C35 C 0.2196(9) 0.4787(6) 0.8544(5) 0.0368(17) Uani 1 1 d U
C36 C 0.3319(10) 0.4667(8) 0.7640(5) 0.052(2) Uani 1 1 d U
H361 H 0.3519 0.5453 0.7285 0.062 Uiso 1 1 calc R
H362 H 0.4379 0.4168 0.7771 0.062 Uiso 1 1 calc R
C37 C 0.2375(13) 0.4084(11) 0.7120(7) 0.079(3) Uani 1 1 d U
H371 H 0.3094 0.3422 0.6872 0.095 Uiso 1 1 calc R
H372 H 0.1921 0.4663 0.6597 0.095 Uiso 1 1 calc R
C38 C 0.0997(12) 0.3623(9) 0.7816(6) 0.067(3) Uani 1 1 d U
H381 H -0.0056 0.3846 0.7547 0.081 Uiso 1 1 calc R
H382 H 0.1228 0.2750 0.7996 0.081 Uiso 1 1 calc R
C41 C 0.1980(10) 0.7063(7) 1.0355(5) 0.0407(18) Uani 1 1 d U
C42 C 0.1087(11) 0.8139(8) 1.0488(5) 0.052(2) Uani 1 1 d U
H42 H -0.0068 0.8271 1.0507 0.063 Uiso 1 1 calc R
C43 C 0.1910(12) 0.9031(8) 1.0594(6) 0.058(2) Uani 1 1 d U
H43 H 0.1305 0.9773 1.0697 0.069 Uiso 1 1 calc R
C44 C 0.3619(11) 0.8846(9) 1.0551(6) 0.058(2) Uani 1 1 d U
H44 H 0.4171 0.9458 1.0620 0.069 Uiso 1 1 calc R
C45 C 0.4501(11) 0.7750(8) 1.0405(6) 0.055(2) Uani 1 1 d U
H45 H 0.5658 0.7620 1.0377 0.066 Uiso 1 1 calc R
C46 C 0.3688(10) 0.6829(8) 1.0299(5) 0.047(2) Uani 1 1 d U
H46 H 0.4278 0.6084 1.0195 0.056 Uiso 1 1 calc R

loop_
_atom_site_aniso_label
_atom_site_aniso_U_11
_atom_site_aniso_U_22
_atom_site_aniso_U_33
_atom_site_aniso_U_23
_atom_site_aniso_U_13
_atom_site_aniso_U_12
Rh1 0.0295(3) 0.0410(4) 0.0488(3) -0.0066(3) -0.0008(3) -0.0193(3)
O11 0.036(3) 0.038(3) 0.057(3) -0.013(2) 0.005(2) -0.021(2)
N11 0.032(3) 0.041(3) 0.049(3) -0.011(3) 0.004(3) -0.015(3)
C11 0.032(4) 0.034(4) 0.048(4) -0.007(3) -0.005(3) -0.008(3)
C12 0.040(4) 0.053(5) 0.052(4) -0.012(4) 0.003(3) -0.013(4)
C13 0.044(4) 0.049(5) 0.057(4) -0.010(4) 0.004(4) -0.014(4)
C14 0.052(4) 0.041(4) 0.057(4) -0.017(3) 0.002(4) -0.023(4)
N12 0.033(3) 0.040(3) 0.047(3) -0.002(3) -0.004(3) -0.019(3)
O12 0.043(3) 0.049(3) 0.053(3) 0.004(2) -0.007(2) -0.028(3)
C15 0.040(4) 0.040(4) 0.049(4) -0.001(3) -0.002(3) -0.019(3)
C16 0.047(4) 0.058(5) 0.061(4) 0.006(4) -0.011(4) -0.024(4)
C17 0.045(4) 0.072(5) 0.053(4) -0.003(4) -0.007(4) -0.010(4)
C18 0.042(4) 0.049(4) 0.058(4) -0.011(4) -0.016(3) -0.016(4)
C21 0.037(4) 0.029(4) 0.055(4) -0.007(3) 0.008(3) -0.022(3)
C22 0.029(4) 0.045(4) 0.054(4) -0.004(3) -0.004(3) -0.021(3)
C23 0.044(4) 0.055(5) 0.052(4) -0.005(4) -0.004(3) -0.025(4)
C24 0.056(5) 0.058(5) 0.052(4) -0.007(4) -0.002(4) -0.037(4)
C25 0.060(5) 0.042(4) 0.056(4) -0.006(3) -0.001(4) -0.019(4)
C26 0.043(4) 0.041(4) 0.057(4) -0.002(3) -0.003(3) -0.022(3)
Rh2 0.0340(4) 0.0543(4) 0.0428(3) -0.0077(3) -0.0005(3) -0.0244(3)
N31 0.035(3) 0.055(4) 0.041(3) -0.005(3) -0.002(3) -0.026(3)
O31 0.057(3) 0.040(3) 0.058(3) 0.004(2) -0.014(3) -0.022(3)
C31 0.033(4) 0.057(5) 0.045(4) -0.004(3) 0.003(3) -0.016(4)
C32 0.043(5) 0.080(6) 0.062(5) 0.003(4) 0.002(4) -0.013(4)
C33 0.092(7) 0.102(7) 0.088(6) -0.033(6) -0.029(5) 0.009(6)
C34 0.065(5) 0.093(6) 0.063(5) 0.001(5) -0.024(4) -0.036(5)
N32 0.033(3) 0.058(4) 0.046(3) -0.017(3) 0.003(3) -0.020(3)
O32 0.036(3) 0.059(3) 0.050(3) -0.015(2) 0.004(2) -0.027(2)
C35 0.033(4) 0.034(4) 0.044(4) -0.005(3) 0.000(3) -0.013(3)
C36 0.046(4) 0.057(5) 0.052(4) -0.008(4) 0.008(4) -0.021(4)
C37 0.068(6) 0.109(7) 0.071(5) -0.035(5) 0.011(5) -0.036(5)
C38 0.074(6) 0.079(6) 0.061(5) -0.032(4) 0.007(4) -0.036(5)
C41 0.048(4) 0.035(4) 0.039(4) 0.002(3) -0.001(3) -0.020(3)
C42 0.053(5) 0.052(5) 0.055(4) -0.005(4) -0.008(4) -0.020(4)
C43 0.069(5) 0.055(5) 0.051(4) -0.006(4) -0.007(4) -0.019(4)
C44 0.060(5) 0.062(5) 0.059(4) -0.008(4) -0.003(4) -0.037(4)
C45 0.050(4) 0.067(5) 0.057(4) -0.013(4) 0.003(4) -0.036(4)
C46 0.040(4) 0.055(5) 0.050(4) -0.008(3) 0.005(3) -0.027(4)

loop_
_atom_type_symbol
_atom_type_description
_atom_type_scat_dispersion_real
_atom_type_scat_dispersion_imag
_atom_type_scat_source
C C 0.0033 0.0016 'International Tables Vol C Tables 4.2.6.8 and 6.1.1.4'
H H 0.0000 0.0000 'International Tables Vol C Tables 4.2.6.8 and 6.1.1.4'
N N 0.0061 0.0033 'International Tables Vol C Tables 4.2.6.8 and 6.1.1.4'
O O 0.0106 0.0060 'International Tables Vol C Tables 4.2.6.8 and 6.1.1.4'
Rh Rh -1.1178 0.9187 'International Tables Vol C Tables 4.2.6.8 and 6.1.1.4'

loop_
_geom_angle_atom_site_label_1
_geom_angle_atom_site_label_2
_geom_angle_atom_site_label_3
_geom_angle
_geom_angle_site_symmetry_1
_geom_angle_site_symmetry_3
C21 Rh1 N12 102.4(3) . 2_556
C21 Rh1 N11 97.3(3) . 2_556
N12 Rh1 N11 86.6(3) 2_556 2_556
C21 Rh1 O11 89.8(2) . .
N12 Rh1 O11 91.3(2) 2_556 .
N11 Rh1 O11 172.9(2) 2_556 .
C21 Rh1 O12 84.3(3) . .
N12 Rh1 O12 173.2(2) 2_556 .
N11 Rh1 O12 92.3(2) 2_556 .
O11 Rh1 O12 89.1(2) . .
C11 O11 Rh1 117.0(4) . .
C11 N11 C14 110.7(6) . .
C11 N11 Rh1 121.0(5) . 2_556
C14 N11 Rh1 125.5(5) . 2_556
O11 C11 N11 127.8(6) . .
O11 C11 C12 121.4(6) . .
N11 C11 C12 110.9(6) . .
C11 C12 C13 103.0(6) . .
C11 C12 H121 111.2 . .
C13 C12 H121 111.2 . .
C11 C12 H122 111.2 . .
C13 C12 H122 111.2 . .
H121 C12 H122 109.1 . .
C12 C13 C14 103.2(6) . .
C12 C13 H131 111.1 . .
C14 C13 H131 111.1 . .
C12 C13 H132 111.1 . .
C14 C13 H132 111.1 . .
H131 C13 H132 109.1 . .
N11 C14 C13 104.2(6) . .
N11 C14 H141 110.9 . .
C13 C14 H141 110.9 . .
N11 C14 H142 110.9 . .
C13 C14 H142 110.9 . .
H141 C14 H142 108.9 . .
C15 N12 C18 110.1(6) . .
C15 N12 Rh1 116.4(5) . 2_556
C18 N12 Rh1 133.5(5) . 2_556
C15 O12 Rh1 126.8(5) . .
O12 C15 N12 123.6(7) . .
O12 C15 C16 123.7(7) . .
N12 C15 C16 112.6(7) . .
C15 C16 C17 103.0(7) . .
C15 C16 H161 111.2 . .
C17 C16 H161 111.2 . .
C15 C16 H162 111.2 . .
C17 C16 H162 111.2 . .
H161 C16 H162 109.1 . .
C16 C17 C18 102.5(7) . .
C16 C17 H171 111.3 . .
C18 C17 H171 111.3 . .
C16 C17 H172 111.3 . .
C18 C17 H172 111.3 . .
H171 C17 H172 109.2 . .
N12 C18 C17 102.9(6) . .
N12 C18 H181 111.2 . .
C17 C18 H181 111.2 . .
N12 C18 H182 111.2 . .
C17 C18 H182 111.2 . .
H181 C18 H182 109.1 . .
C26 C21 C22 120.4(6) . .
C26 C21 Rh1 121.5(6) . .
C22 C21 Rh1 118.1(5) . .
C23 C22 C21 119.1(8) . .
C23 C22 H22 120.4 . .
C21 C22 H22 120.4 . .
C24 C23 C22 120.8(8) . .
C24 C23 H23 119.6 . .
C22 C23 H23 119.6 . .
C23 C24 C25 119.6(8) . .
C23 C24 H24 120.2 . .
C25 C24 H24 120.2 . .
C26 C25 C24 120.4(8) . .
C26 C25 H25 119.8 . .
C24 C25 H25 119.8 . .
C21 C26 C25 119.6(8) . .
C21 C26 H26 120.2 . .
C25 C26 H26 120.2 . .
N31 Rh2 N32 88.3(3) 2_567 2_567
N31 Rh2 C41 102.4(3) 2_567 .
N32 Rh2 C41 99.9(3) 2_567 .
N31 Rh2 O31 172.9(2) 2_567 .
N32 Rh2 O31 90.0(2) 2_567 .
C41 Rh2 O31 84.7(3) . .
N31 Rh2 O32 89.8(2) 2_567 .
N32 Rh2 O32 172.9(2) 2_567 .
C41 Rh2 O32 87.2(2) . .
O31 Rh2 O32 91.0(2) . .
C31 N31 C34 110.0(7) . .
C31 N31 Rh2 118.5(5) . 2_567
C34 N31 Rh2 130.9(6) . 2_567
C31 O31 Rh2 122.4(5) . .
N31 C31 O31 126.0(8) . .
N31 C31 C32 113.4(8) . .
O31 C31 C32 120.5(8) . .
C33 C32 C31 101.0(8) . .
C33 C32 H321 111.6 . .
C31 C32 H321 111.6 . .
C33 C32 H322 111.6 . .
C31 C32 H322 111.6 . .
H321 C32 H322 109.4 . .
C34 C33 C32 108.8(9) . .
C34 C33 H331 109.9 . .
C32 C33 H331 109.9 . .
C34 C33 H332 109.9 . .
C32 C33 H332 109.9 . .
H331 C33 H332 108.3 . .
C33 C34 N31 105.7(9) . .
C33 C34 H341 110.6 . .
N31 C34 H341 110.6 . .
C33 C34 H342 110.6 . .
N31 C34 H342 110.6 . .
H341 C34 H342 108.7 . .
C35 N32 C38 112.0(6) . .
C35 N32 Rh2 118.0(5) . 2_567
C38 N32 Rh2 129.7(5) . 2_567
C35 O32 Rh2 121.1(4) . .
O32 C35 N32 127.5(6) . .
O32 C35 C36 121.8(6) . .
N32 C35 C36 110.7(6) . .
C37 C36 C35 103.5(7) . .
C37 C36 H361 111.1 . .
C35 C36 H361 111.1 . .
C37 C36 H362 111.1 . .
C35 C36 H362 111.1 . .
H361 C36 H362 109.0 . .
C36 C37 C38 106.6(7) . .
C36 C37 H371 110.4 . .
C38 C37 H371 110.4 . .
C36 C37 H372 110.4 . .
C38 C37 H372 110.4 . .
H371 C37 H372 108.6 . .
N32 C38 C37 105.2(7) . .
N32 C38 H381 110.7 . .
C37 C38 H381 110.7 . .
N32 C38 H382 110.7 . .
C37 C38 H382 110.7 . .
H381 C38 H382 108.8 . .
C42 C41 C46 122.9(7) . .
C42 C41 Rh2 119.6(6) . .
C46 C41 Rh2 117.5(6) . .
C41 C42 C43 118.8(8) . .
C41 C42 H42 120.6 . .
C43 C42 H42 120.6 . .
C42 C43 C44 120.8(9) . .
C42 C43 H43 119.6 . .
C44 C43 H43 119.6 . .
C45 C44 C43 119.3(8) . .
C45 C44 H44 120.3 . .
C43 C44 H44 120.3 . .
C44 C45 C46 120.8(8) . .
C44 C45 H45 119.6 . .
C46 C45 H45 119.6 . .
C41 C46 C45 117.4(8) . .
C41 C46 H46 121.3 . .
C45 C46 H46 121.3 . .

loop_
_geom_bond_atom_site_label_1
_geom_bond_atom_site_label_2
_geom_bond_distance
_geom_bond_site_symmetry_2
Rh1 C21 1.982(6) .
Rh1 N12 1.984(6) 2_556
Rh1 N11 2.021(6) 2_556
Rh1 O11 2.075(5) .
Rh1 O12 2.116(5) .
O11 C11 1.274(9) .
N11 C11 1.332(9) .
N11 C14 1.465(9) .
N11 Rh1 2.021(6) 2_556
C11 C12 1.521(10) .
C12 C13 1.530(11) .
C12 H121 0.9800 .
C12 H122 0.9800 .
C13 C14 1.532(11) .
C13 H131 0.9800 .
C13 H132 0.9800 .
C14 H141 0.9800 .
C14 H142 0.9800 .
N12 C15 1.315(9) .
N12 C18 1.482(9) .
N12 Rh1 1.984(6) 2_556
O12 C15 1.313(9) .
C15 C16 1.473(11) .
C16 C17 1.517(12) .
C16 H161 0.9800 .
C16 H162 0.9800 .
C17 C18 1.547(11) .
C17 H171 0.9800 .
C17 H172 0.9800 .
C18 H181 0.9800 .
C18 H182 0.9800 .
C21 C26 1.378(11) .
C21 C22 1.409(10) .
C22 C23 1.397(10) .
C22 H22 0.9400 .
C23 C24 1.372(12) .
C23 H23 0.9400 .
C24 C25 1.402(12) .
C24 H24 0.9400 .
C25 C26 1.398(11) .
C25 H25 0.9400 .
C26 H26 0.9400 .
Rh2 N31 1.993(7) 2_567
Rh2 N32 2.012(6) 2_567
Rh2 C41 2.037(7) .
Rh2 O31 2.093(6) .
Rh2 O32 2.095(5) .
N31 C31 1.299(10) .
N31 C34 1.482(11) .
N31 Rh2 1.993(7) 2_567
O31 C31 1.306(10) .
C31 C32 1.529(12) .
C32 C33 1.503(15) .
C32 H321 0.9800 .
C32 H322 0.9800 .
C33 C34 1.467(15) .
C33 H331 0.9800 .
C33 H332 0.9800 .
C34 H341 0.9800 .
C34 H342 0.9800 .
N32 C35 1.325(9) .
N32 C38 1.456(10) .
N32 Rh2 2.012(6) 2_567
O32 C35 1.271(9) .
C35 C36 1.522(10) .
C36 C37 1.492(13) .
C36 H361 0.9800 .
C36 H362 0.9800 .
C37 C38 1.515(12) .
C37 H371 0.9800 .
C37 H372 0.9800 .
C38 H381 0.9800 .
C38 H382 0.9800 .
C41 C42 1.362(11) .
C41 C46 1.387(11) .
C42 C43 1.382(12) .
C42 H42 0.9400 .
C43 C44 1.389(12) .
C43 H43 0.9400 .
C44 C45 1.384(13) .
C44 H44 0.9400 .
C45 C46 1.405(11) .
C45 H45 0.9400 .
C46 H46 0.9400 .

loop_
_geom_torsion_atom_site_label_1
_geom_torsion_atom_site_label_2
_geom_torsion_atom_site_label_3
_geom_torsion_atom_site_label_4
_geom_torsion
_geom_torsion_site_symmetry_1
C21 Rh1 O11 C11 -156.0(6) .
N12 Rh1 O11 C11 101.6(5) 2_556
O12 Rh1 O11 C11 -71.7(5) .
Rh1 O11 C11 N11 -11.3(10) .
Rh1 O11 C11 C12 167.5(5) .
C14 N11 C11 O11 170.2(7) .
Rh1 N11 C11 O11 8.2(11) 2_556
C14 N11 C11 C12 -8.6(9) .
Rh1 N11 C11 C12 -170.6(5) 2_556
O11 C11 C12 C13 171.2(7) .
N11 C11 C12 C13 -9.8(9) .
C11 C12 C13 C14 22.9(8) .
C11 N11 C14 C13 23.5(9) .
Rh1 N11 C14 C13 -175.5(5) 2_556
C12 C13 C14 N11 -28.1(8) .
C21 Rh1 O12 C15 177.2(6) .
N11 Rh1 O12 C15 -85.7(6) 2_556
O11 Rh1 O12 C15 87.4(6) .
Rh1 O12 C15 N12 0.0(11) .
Rh1 O12 C15 C16 -174.8(6) .
C18 N12 C15 O12 -177.1(7) .
Rh1 N12 C15 O12 0.7(10) 2_556
C18 N12 C15 C16 -1.7(9) .
Rh1 N12 C15 C16 176.1(5) 2_556
O12 C15 C16 C17 158.3(8) .
N12 C15 C16 C17 -17.1(9) .
C15 C16 C17 C18 27.3(8) .
C15 N12 C18 C17 19.4(9) .
Rh1 N12 C18 C17 -157.9(6) 2_556
C16 C17 C18 N12 -28.4(8) .
N12 Rh1 C21 C26 -134.4(6) 2_556
N11 Rh1 C21 C26 -46.3(7) 2_556
O11 Rh1 C21 C26 134.4(6) .
O12 Rh1 C21 C26 45.2(6) .
N12 Rh1 C21 C22 46.9(6) 2_556
N11 Rh1 C21 C22 135.0(6) 2_556
O11 Rh1 C21 C22 -44.3(6) .
O12 Rh1 C21 C22 -133.5(6) .
C26 C21 C22 C23 2.2(11) .
Rh1 C21 C22 C23 -179.1(6) .
C21 C22 C23 C24 -1.0(12) .
C22 C23 C24 C25 0.3(12) .
C23 C24 C25 C26 -0.9(12) .
C22 C21 C26 C25 -2.7(12) .
Rh1 C21 C26 C25 178.6(6) .
C24 C25 C26 C21 2.0(12) .
N32 Rh2 O31 C31 -92.4(6) 2_567
C41 Rh2 O31 C31 167.6(6) .
O32 Rh2 O31 C31 80.6(6) .
C34 N31 C31 O31 -173.5(7) .
Rh2 N31 C31 O31 -1.8(10) 2_567
C34 N31 C31 C32 2.1(9) .
Rh2 N31 C31 C32 173.8(5) 2_567
Rh2 O31 C31 N31 3.9(10) .
Rh2 O31 C31 C32 -171.5(5) .
N31 C31 C32 C33 4.6(10) .
O31 C31 C32 C33 -179.5(8) .
C31 C32 C33 C34 -9.4(11) .
C32 C33 C34 N31 11.0(12) .
C31 N31 C34 C33 -8.2(10) .
Rh2 N31 C34 C33 -178.5(7) 2_567
N31 Rh2 O32 C35 94.9(6) 2_567
C41 Rh2 O32 C35 -162.7(6) .
O31 Rh2 O32 C35 -78.0(6) .
Rh2 O32 C35 N32 -5.8(11) .
Rh2 O32 C35 C36 173.6(5) .
C38 N32 C35 O32 178.0(8) .
Rh2 N32 C35 O32 3.3(11) 2_567
C38 N32 C35 C36 -1.4(10) .
Rh2 N32 C35 C36 -176.2(5) 2_567
O32 C35 C36 C37 -169.8(8) .
N32 C35 C36 C37 9.6(10) .
C35 C36 C37 C38 -13.5(11) .
C35 N32 C38 C37 -7.3(11) .
Rh2 N32 C38 C37 166.6(7) 2_567
C36 C37 C38 N32 13.1(11) .
N31 Rh2 C41 C42 -136.4(6) 2_567
N32 Rh2 C41 C42 -45.9(6) 2_567
O31 Rh2 C41 C42 43.2(6) .
O32 Rh2 C41 C42 134.4(6) .
N31 Rh2 C41 C46 41.5(6) 2_567
N32 Rh2 C41 C46 132.0(6) 2_567
O31 Rh2 C41 C46 -139.0(6) .
O32 Rh2 C41 C46 -47.7(6) .
C46 C41 C42 C43 -1.5(12) .
Rh2 C41 C42 C43 176.2(6) .
C41 C42 C43 C44 1.1(12) .
C42 C43 C44 C45 -0.4(13) .
C43 C44 C45 C46 0.1(13) .
C42 C41 C46 C45 1.3(11) .
Rh2 C41 C46 C45 -176.5(6) .
C44 C45 C46 C41 -0.5(12) .
